data_7247768
loop_
_publ_author_name
'Jones, Isabelle M.'
'Turner, Gemma F.'
'Pitts, Kari'
'Powell, Rees'
'Riboldi-Tunnicliffe, Alan'
'Williamson, Rachel'
'Boer, Stephanie'
'Allen, Lauren'
'Moggach, Stephen A.'

_publ_section_title
;
 High-pressure induced guest-mediated gate opening behaviour of the
 Co-based framework ZIF-67
;
_journal_issue 47
_journal_name_full CrystEngComm
_journal_page_first 6533
_journal_page_last 6538
_journal_paper_doi 10.1039/D3CE00979C
_journal_volume 25
_journal_year 2023
_chemical_formula_moiety 'C8 H10 Co N4, 1.521(N4)'
_chemical_formula_sum 'C8 H10 Co N10.08'
_chemical_formula_weight 306.36
_chemical_name_common ZIF-67
_space_group_crystal_system cubic
_space_group_IT_number 217
_space_group_name_Hall 'I -4 2 3'
_space_group_name_H-M_alt 'I -4 3 m'
_atom_sites_solution_hydrogens geom
_atom_sites_solution_primary dual
_audit_creation_date 2023-10-03
_audit_creation_method
;
Olex2 1.5
(compiled 2023.08.24 svn.re1ec1418 for OlexSys, GUI svn.r6817)
;
_audit_update_record
;
2023-10-04 deposited with the CCDC.	2023-11-21 downloaded from the CCDC.
;
_cell_angle_alpha 90
_cell_angle_beta 90
_cell_angle_gamma 90
_cell_formula_units_Z 12
_cell_length_a 17.0740(4)
_cell_length_b 17.0740(4)
_cell_length_c 17.0740(4)
_cell_measurement_reflns_used 2043
_cell_measurement_temperature 293
_cell_measurement_theta_max 23.2390
_cell_measurement_theta_min 3.3520
_cell_volume 4977.4(2)
_computing_cell_refinement 'CrysAlisPro 1.171.42.58a (Rigaku OD, 2022)'
_computing_data_collection 'CrysAlisPro 1.171.42.58a (Rigaku OD, 2022)'
_computing_data_reduction 'CrysAlisPro 1.171.42.58a (Rigaku OD, 2022)'
_computing_molecular_graphics 'Olex2 1.5 (Dolomanov et al., 2009)'
_computing_publication_material 'Olex2 1.5 (Dolomanov et al., 2009)'
_computing_structure_refinement 'SHELXL 2018/3 (Sheldrick, 2015)'
_computing_structure_solution 'SHELXT  (Sheldrick, 2015)'
_diffrn_ambient_temperature 293
_diffrn_detector 'Hybrid Pixel Array Detector'
_diffrn_detector_area_resol_mean 10.0000
_diffrn_detector_type HyPix
_diffrn_measured_fraction_theta_full 0.987
_diffrn_measured_fraction_theta_max 0.987
_diffrn_measurement_details
;
List of Runs (angles in degrees, time in seconds):

  # Type    Start    End  Width  t~exp~   \w     \q     \k     \f   Frames
#--------------------------------------------------------------------------
  1  \w    -37.00  29.00   0.50   75.00    --  -24.44 -53.00  39.00  132
  2  \w     68.00 106.00   0.50   75.00    --   24.20-178.00  90.00   76
  3  \w     -4.00  18.00   0.50   75.00    --   24.20 -57.00  60.00   44
  4  \w    -18.00   4.00   0.50   75.00    --   24.20  57.00   0.00   44
  5  \w     -4.00  18.00   0.50   75.00    --  -24.44 -57.00  30.00   44
  6  \w    -36.00 -16.00   0.50   75.00    --  -24.44  38.00 -30.00   40
  7  \w    -30.00  10.00   0.50   75.00    --   24.20  82.00 -29.00   80
  8  \w     30.00  55.00   0.50   75.00    --   24.20 -99.00-150.00   50
  9  \w    -36.00 -16.00   0.50   75.00    --  -24.44  38.00 150.00   40
;
_diffrn_measurement_device 'four-circle diffractometer'
_diffrn_measurement_device_type 'XtaLAB Synergy, Single source at home/near, HyPix'
_diffrn_measurement_method '\w scans'
_diffrn_orient_matrix_type 'CrysAlisPro convention (1999,Acta A55,543-557)'
_diffrn_orient_matrix_UB_11 -0.0382768000
_diffrn_orient_matrix_UB_12 -0.0067060000
_diffrn_orient_matrix_UB_13 -0.0147251000
_diffrn_orient_matrix_UB_21 0.0056949000
_diffrn_orient_matrix_UB_22 -0.0409565000
_diffrn_orient_matrix_UB_23 0.0039480000
_diffrn_orient_matrix_UB_31 -0.0152184000
_diffrn_orient_matrix_UB_32 0.0015992000
_diffrn_orient_matrix_UB_33 0.0386108000
_diffrn_radiation_monochromator mirror
_diffrn_radiation_probe x-ray
_diffrn_radiation_type 'Mo K\a'
_diffrn_radiation_wavelength 0.71073
_diffrn_reflns_av_R_equivalents 0.0825
_diffrn_reflns_av_unetI/netI 0.0487
_diffrn_reflns_Laue_measured_fraction_full 0.987
_diffrn_reflns_Laue_measured_fraction_max 0.987
_diffrn_reflns_limit_h_max 10
_diffrn_reflns_limit_h_min -10
_diffrn_reflns_limit_k_max 15
_diffrn_reflns_limit_k_min -15
_diffrn_reflns_limit_l_max 15
_diffrn_reflns_limit_l_min -15
_diffrn_reflns_number 4014
_diffrn_reflns_point_group_measured_fraction_full 0.990
_diffrn_reflns_point_group_measured_fraction_max 0.990
_diffrn_reflns_theta_full 18.729
_diffrn_reflns_theta_max 18.729
_diffrn_reflns_theta_min 3.375
_diffrn_source 'micro-focus sealed X-ray tube'
_diffrn_source_type 'PhotonJet (Mo) X-ray Source'
_diffrn_standards_number 0
_exptl_absorpt_coefficient_mu 1.038
_exptl_absorpt_correction_T_max 0.7449
_exptl_absorpt_correction_T_min 0.4402
_exptl_absorpt_correction_type multi-scan
_exptl_absorpt_process_details
;
SADABS-2016/2 (Bruker,2016/2) was used for absorption correction.
wR2(int) was 0.1171 before and 0.0857 after correction.
The Ratio of minimum to maximum transmission is 0.5910.
The \l/2 correction factor is Not present.
;
_exptl_crystal_colour 'clear bluish violet'
_exptl_crystal_colour_lustre clear
_exptl_crystal_colour_modifier bluish
_exptl_crystal_colour_primary violet
_exptl_crystal_density_diffrn 1.226
_exptl_crystal_description block
_exptl_crystal_F_000 1867
_exptl_crystal_recrystallization_method 'Re-crystallisation from solvent'
_exptl_crystal_size_max 0.14
_exptl_crystal_size_mid 0.1
_exptl_crystal_size_min 0.09
_refine_diff_density_max 0.624
_refine_diff_density_min -0.530
_refine_diff_density_rms 0.110
_refine_ls_abs_structure_details
;
 Flack x determined using 153 quotients [(I+)-(I-)]/[(I+)+(I-)]
 (Parsons, Flack and Wagner, Acta Cryst. B69 (2013) 249-259).
;
_refine_ls_abs_structure_Flack 0.06(3)
_refine_ls_extinction_method none
_refine_ls_goodness_of_fit_ref 1.249
_refine_ls_hydrogen_treatment constr
_refine_ls_matrix_type full
_refine_ls_number_parameters 47
_refine_ls_number_reflns 391
_refine_ls_number_restraints 8
_refine_ls_restrained_S_all 1.248
_refine_ls_R_factor_all 0.0707
_refine_ls_R_factor_gt 0.0675
_refine_ls_shift/su_max 0.000
_refine_ls_shift/su_mean 0.000
_refine_ls_structure_factor_coef Fsqd
_refine_ls_weighting_details 'w=1/[\s^2^(Fo^2^)+(0.1473P)^2^+11.5625P] where P=(Fo^2^+2Fc^2^)/3'
_refine_ls_weighting_scheme calc
_refine_ls_wR_factor_gt 0.2079
_refine_ls_wR_factor_ref 0.2103
_reflns_Friedel_coverage 0.761
_reflns_Friedel_fraction_full 0.994
_reflns_Friedel_fraction_max 0.994
_reflns_number_gt 373
_reflns_number_total 391
_reflns_threshold_expression 'I > 2\s(I)'
_cod_data_source_file d3ce00979c2.cif
_cod_data_source_block zif67_ln2_700p
_cod_depositor_comments 'Adding full bibliography for 7247762--7247779.cif.'
_cod_original_cell_volume 4977.4(3)
_cod_database_code 7247768
_shelx_shelxl_version_number 2018/3
_chemical_oxdiff_formula 'Co C8 H10 N4'
_chemical_oxdiff_usercomment 'ZIF67 @ 0.7 GPa in LN2'
_shelx_space_group_comment
;
The symmetry employed for this shelxl refinement is uniquely defined
by the following loop, which should always be used as a source of
symmetry information in preference to the above space-group names.
They are only intended as comments.
;
_shelx_estimated_absorpt_t_max 0.912
_shelx_estimated_absorpt_t_min 0.868
_diffrn_orient_matrix_axis[1] matrixX
_diffrn_orient_matrix_axis[2] matrixY
_diffrn_orient_matrix_axis[3] matrixZ
_olex2_refinement_description
;
1. Fixed Uiso
 At 1.2 times of:
  All C(H) groups
 At 1.5 times of:
  All C(H,H,H) groups
2. Restrained distances
 C2-C3
 1.55 with sigma of 0.02
 N1-C1
 1.387 with sigma of 0.01
 N1-C2
 1.337 with sigma of 0.01
 C1-C2
 2.175 with sigma of 0.01
3. Restrained planarity
 C1, N1, C2, C3
 with sigma of 0.1
4. Uiso/Uaniso restraints and constraints
Uanis(N1) = Uanis(C1) = Uanis(C2)
5. Rigid body (RIGU) restrains
 C2, C3
 with sigma for 1-2 distances of 0.004 and sigma for 1-3 distances of 0.004
6. Others
 Fixed Sof: H3A(0.5) H3B(0.5) H3C(0.5) N5(0.1875) N8(0.25) N3(0.125) N9(0.25)
 N6(0.05556) N4(0.25) N7(0.11112) N10(0.083333) N11(0.083333)
7.a Me refined with riding coordinates:
 C3(H3A,H3B,H3C)
7.b Aromatic/amide H refined with riding coordinates:
 C1(H1)
;
_platon_squeeze_void_probe_radius 1.20
_olex2_submission_special_instructions 'No special instructions were received'
_oxdiff_exptl_absorpt_empirical_details
;
Empirical correction (ABSPACK) includes:
- Absorption correction using spherical harmonics
- Frame scaling
;
_oxdiff_exptl_absorpt_empirical_full_max 3.026
_oxdiff_exptl_absorpt_empirical_full_min 0.617

loop_
_space_group_symop_operation_xyz
'x, y, z'
'-x, -y, z'
'-x, y, -z'
'x, -y, -z'
'z, x, y'
'z, -x, -y'
'-z, -x, y'
'-z, x, -y'
'y, z, x'
'-y, z, -x'
'y, -z, -x'
'-y, -z, x'
'y, x, z'
'-y, -x, z'
'y, -x, -z'
'-y, x, -z'
'x, z, y'
'-x, z, -y'
'-x, -z, y'
'x, -z, -y'
'z, y, x'
'z, -y, -x'
'-z, y, -x'
'-z, -y, x'
'x+1/2, y+1/2, z+1/2'
'-x+1/2, -y+1/2, z+1/2'
'-x+1/2, y+1/2, -z+1/2'
'x+1/2, -y+1/2, -z+1/2'
'z+1/2, x+1/2, y+1/2'
'z+1/2, -x+1/2, -y+1/2'
'-z+1/2, -x+1/2, y+1/2'
'-z+1/2, x+1/2, -y+1/2'
'y+1/2, z+1/2, x+1/2'
'-y+1/2, z+1/2, -x+1/2'
'y+1/2, -z+1/2, -x+1/2'
'-y+1/2, -z+1/2, x+1/2'
'y+1/2, x+1/2, z+1/2'
'-y+1/2, -x+1/2, z+1/2'
'y+1/2, -x+1/2, -z+1/2'
'-y+1/2, x+1/2, -z+1/2'
'x+1/2, z+1/2, y+1/2'
'-x+1/2, z+1/2, -y+1/2'
'-x+1/2, -z+1/2, y+1/2'
'x+1/2, -z+1/2, -y+1/2'
'z+1/2, y+1/2, x+1/2'
'z+1/2, -y+1/2, -x+1/2'
'-z+1/2, y+1/2, -x+1/2'
'-z+1/2, -y+1/2, x+1/2'

loop_
_atom_site_label
_atom_site_type_symbol
_atom_site_fract_x
_atom_site_fract_y
_atom_site_fract_z
_atom_site_U_iso_or_equiv
_atom_site_adp_type
_atom_site_occupancy
_atom_site_site_symmetry_order
_atom_site_calc_flag
_atom_site_refinement_flags_posn
_atom_site_refinement_flags_adp
_atom_site_refinement_flags_occupancy
_atom_site_disorder_assembly
_atom_site_disorder_group
Co1 Co 0.500000 0.250000 0.000000 0.042(2) Uani 1 4 d S T P . .
N1 N 0.5873(7) 0.3195(8) 0.0331(6) 0.051(4) Uani 1 1 d D . . . .
C2 C 0.6322(8) 0.3678(8) -0.0098(9) 0.051(4) Uani 1 2 d DS T P . .
C1 C 0.6071(11) 0.3366(12) 0.1100(7) 0.051(4) Uani 1 1 d D . . . .
H1 H 0.582048 0.309636 0.161219 0.062 Uiso 1 1 calc R U . . .
C3 C 0.6283(15) 0.3717(15) -0.0984(14) 0.075(11) Uani 1 2 d DS T P . .
H3A H 0.669805 0.414767 -0.119477 0.113 Uiso 0.5 1 calc R U P A -1
H3B H 0.642523 0.314896 -0.122665 0.113 Uiso 0.5 1 calc R U P A -1
H3C H 0.569718 0.388291 -0.116244 0.113 Uiso 0.5 1 calc R U P A -1
N2 N 0.500000 0.500000 0.000000 0.17(4) Uiso 1 8 d S . P . .
N5 N 0.500000 0.500000 -0.233(6) 0.15(4) Uiso 0.75 4 d S . P . .
N8 N 0.781(3) 0.219(3) 0.070(4) 0.10(2) Uiso 0.5 2 d S . P . .
N3 N 0.500000 0.500000 -0.046(5) 0.10(2) Uiso 0.5 4 d S . P . .
N9 N 0.779(2) 0.221(2) 0.028(4) 0.09(2) Uiso 0.5 2 d S . P . .
N6 N 0.818(6) 0.182(6) -0.182(6) 0.12(5) Uiso 0.3334 6 d S . P . .
N4 N 0.508(8) 0.454(5) -0.233(6) 0.13(3) Uiso 0.25 1 d . . P . .
N7 N 0.766(4) 0.234(4) -0.234(4) 0.15(4) Uiso 0.6667 6 d S . P . .
N10 N 0.927(6) 0.073(6) 0.073(6) 0.13(6) Uiso 0.5 6 d S . P . .
N11 N 0.916(9) 0.084(9) 0.033(12) 0.10(7) Uiso 0.1667 2 d S . P . .

loop_
_atom_site_aniso_label
_atom_site_aniso_U_11
_atom_site_aniso_U_22
_atom_site_aniso_U_33
_atom_site_aniso_U_23
_atom_site_aniso_U_13
_atom_site_aniso_U_12
Co1 0.042(2) 0.041(3) 0.042(2) 0.000 0.000 0.000
N1 0.055(8) 0.059(8) 0.041(7) 0.009(6) -0.003(6) -0.007(6)
C2 0.055(8) 0.059(8) 0.041(7) 0.009(6) -0.003(6) -0.007(6)
C1 0.055(8) 0.059(8) 0.041(7) 0.009(6) -0.003(6) -0.007(6)
C3 0.089(17) 0.089(17) 0.047(11) 0.015(11) -0.015(11) -0.05(2)

loop_
_atom_type_symbol
_atom_type_description
_atom_type_scat_dispersion_real
_atom_type_scat_dispersion_imag
_atom_type_scat_source
C C 0.0033 0.0016 'International Tables Vol C Tables 4.2.6.8 and 6.1.1.4'
H H 0.0000 0.0000 'International Tables Vol C Tables 4.2.6.8 and 6.1.1.4'
Co Co 0.3494 0.9721 'International Tables Vol C Tables 4.2.6.8 and 6.1.1.4'
N N 0.0061 0.0033 'International Tables Vol C Tables 4.2.6.8 and 6.1.1.4'

loop_
_axis.id
_axis.type
_axis.equipment
_axis.parity
_axis.depends_on
_axis.zero
_axis.vector[1]
_axis.vector[2]
_axis.vector[3]
source . source . . . 1.00000000 0.00000000 0.00003403
omega rotation goniometer -1 . 0.12240000 0.00000000 0.00000000 1.00000000
kappa rotation goniometer -1 omega 0.28425000 -0.76560404 0.00000000 0.64331210
phi rotation goniometer -1 kappa . -0.00006266 0.00000000 1.00000000
theta rotation goniometer -1 . 0.19892000 0.00000000 0.00000000 1.00000000
matrixX general general . phi . 1.00000000 0.00000000 0.00000000
matrixY general general . phi . 0.00000000 1.00000000 0.00000000
matrixZ general general . phi . 0.00000000 0.00000000 1.00000000
dacX translation general . phi . 0.00000000 1.00000000 0.00000000
dacY translation general . phi . -1.00000000 0.00000000 0.00000000
dacZ translation general . phi . 0.00000000 0.00000000 1.00000000

loop_
_geom_angle_atom_site_label_1
_geom_angle_atom_site_label_2
_geom_angle_atom_site_label_3
_geom_angle
_geom_angle_site_symmetry_1
_geom_angle_site_symmetry_3
_geom_angle_publ_flag
N1 Co1 N1 110.9(4) 46 3_655 ?
N1 Co1 N1 106.6(8) 3_655 . ?
N1 Co1 N1 110.9(4) 46 . ?
N1 Co1 N1 106.6(8) 46 48_554 ?
N1 Co1 N1 110.9(4) 3_655 48_554 ?
N1 Co1 N1 110.9(4) 48_554 . ?
C2 N1 Co1 129.7(8) . . ?
C2 N1 C1 104.4(11) . . ?
C1 N1 Co1 125.3(10) . . ?
N1 C2 N1 113.7(14) . 14_665 ?
N1 C2 C3 123.1(7) 14_665 . ?
N1 C2 C3 123.1(7) . . ?
N1 C1 H1 125.6 . . ?
C1 C1 N1 108.7(9) 14_665 . ?
C1 C1 H1 125.6 14_665 . ?
C2 C3 H3A 109.5 . . ?
C2 C3 H3B 109.5 . . ?
C2 C3 H3C 109.5 . . ?
H3A C3 H3B 109.5 . . ?
H3A C3 H3C 109.5 . . ?
H3B C3 H3C 109.5 . . ?
N3 N2 N3 180.000(12) . 3_655 ?
N4 N5 N4 109(10) 13 . ?
N4 N5 N4 71(10) . 14_665 ?
N4 N5 N4 179(10) 13 14_665 ?
N4 N5 N4 71(10) 13 2_665 ?
N4 N5 N4 109(10) 2_665 14_665 ?
N4 N5 N4 179(10) . 2_665 ?
N2 N3 N3 0.000(5) . 3_655 ?
N11 N10 N11 115(10) 23_656 . ?
N11 N10 N11 115(10) 23_656 10_656 ?
N11 N10 N11 115(10) 7_665 . ?
N11 N10 N11 115(10) 10_656 . ?
N11 N10 N11 115(10) 14_665 10_656 ?
N11 N10 N11 115(10) 23_656 17 ?
N11 N10 N11 0(10) 10_656 17 ?
N11 N10 N11 0(10) 14_665 . ?
N11 N10 N11 0(10) 7_665 23_656 ?
N11 N10 N11 115(10) 7_665 17 ?
N11 N10 N11 115(10) 7_665 14_665 ?
N11 N10 N11 115(10) 14_665 17 ?
N11 N10 N11 115(10) 23_656 14_665 ?
N11 N10 N11 115(10) . 17 ?
N11 N10 N11 115(10) 7_665 10_656 ?

loop_
_geom_bond_atom_site_label_1
_geom_bond_atom_site_label_2
_geom_bond_distance
_geom_bond_site_symmetry_2
_geom_bond_publ_flag
Co1 N1 1.987(11) 46 ?
Co1 N1 1.987(11) . ?
Co1 N1 1.987(11) 3_655 ?
Co1 N1 1.987(11) 48_554 ?
N1 C2 1.344(11) . ?
N1 C1 1.386(13) . ?
C2 C3 1.51(2) . ?
C1 C1 1.36(4) 14_665 ?
C1 H1 1.0770 . ?
C3 H3A 1.0830 . ?
C3 H3B 1.0830 . ?
C3 H3C 1.0830 . ?
N2 N3 0.79(8) . ?
N2 N3 0.79(8) 3_655 ?
N5 N4 0.80(10) 13 ?
N5 N4 0.80(10) 14_665 ?
N5 N4 0.80(10) . ?
N5 N4 0.80(10) 2_665 ?
N8 N9 0.72(7) . ?
N3 N3 1.58(17) 3_655 ?
N6 N7 1.53(18) . ?
N10 N11 0.7(2) 7_665 ?
N10 N11 0.7(2) . ?
N10 N11 0.7(2) 10_656 ?
N10 N11 0.7(2) 23_656 ?
N10 N11 0.7(2) 17 ?
N10 N11 0.7(2) 14_665 ?

loop_
_geom_torsion_atom_site_label_1
_geom_torsion_atom_site_label_2
_geom_torsion_atom_site_label_3
_geom_torsion_atom_site_label_4
_geom_torsion
_geom_torsion_site_symmetry_1
_geom_torsion_site_symmetry_2
_geom_torsion_site_symmetry_3
_geom_torsion_site_symmetry_4
_geom_torsion_publ_flag
Co1 N1 C2 N1 173.2(6) . . . 14_665 ?
Co1 N1 C2 C3 -6(3) . . . . ?
Co1 N1 C1 C1 -172.9(8) . . . 14_665 ?
C2 N1 C1 C1 -1.0(14) . . . 14_665 ?
C1 N1 C2 N1 2(2) . . . 14_665 ?
C1 N1 C2 C3 -177.9(18) . . . . ?
